data_4080483
loop_
_publ_author_name
'Jin, Dong'
'Schmeier, Timothy J.'
'Williard, Paul G.'
'Hazari, Nilay'
'Bernskoetter, Wesley H.'

_publ_section_title
;
 Lewis Acid Induced \b-Elimination from a Nickelalactone: Efforts toward
 Acrylate Production from CO2and Ethylene
;
_journal_issue 7
_journal_name_full Organometallics
_journal_page_first 2152
_journal_paper_doi 10.1021/om400025h
_journal_volume 32
_journal_year 2013
_chemical_formula_sum 'C59 H42 B F15 Fe Ni O3 P2'
_chemical_formula_weight 1271.24
_chemical_name_systematic
; 
 ? 
;
_space_group_IT_number 14
_symmetry_space_group_name_Hall '-P 2ybc'
_symmetry_space_group_name_H-M 'P 1 21/c 1'
_atom_sites_solution_hydrogens geom
_atom_sites_solution_primary direct
_atom_sites_solution_secondary difmap
_audit_creation_method SHELXL-97
_cell_angle_alpha 90.00
_cell_angle_beta 99.228(3)
_cell_angle_gamma 90.00
_cell_formula_units_Z 4
_cell_length_a 13.4775(19)
_cell_length_b 23.346(3)
_cell_length_c 17.540(3)
_cell_measurement_temperature 148(2)
_cell_volume 5447.5(14)
_computing_structure_refinement 'SHELXL-97 (Sheldrick, 2008)'
_computing_structure_solution 'SHELXS-97 (Sheldrick, 2008)'
_diffrn_ambient_temperature 148(2)
_diffrn_measured_fraction_theta_full 0.997
_diffrn_measured_fraction_theta_max 0.997
_diffrn_radiation_monochromator graphite
_diffrn_radiation_source 'fine-focus sealed tube'
_diffrn_radiation_type MoK\a
_diffrn_radiation_wavelength 0.71073
_diffrn_reflns_av_R_equivalents 0.1260
_diffrn_reflns_av_sigmaI/netI 0.0511
_diffrn_reflns_limit_h_max 11
_diffrn_reflns_limit_h_min -11
_diffrn_reflns_limit_k_max 20
_diffrn_reflns_limit_k_min -20
_diffrn_reflns_limit_l_max 15
_diffrn_reflns_limit_l_min -15
_diffrn_reflns_number 41536
_diffrn_reflns_theta_full 18.32
_diffrn_reflns_theta_max 18.32
_diffrn_reflns_theta_min 2.49
_exptl_absorpt_coefficient_mu 0.768
_exptl_absorpt_correction_T_max 0.9135
_exptl_absorpt_correction_T_min 0.8741
_exptl_crystal_density_diffrn 1.550
_exptl_crystal_density_method 'not measured'
_exptl_crystal_F_000 2576
_exptl_crystal_size_max 0.18
_exptl_crystal_size_mid 0.18
_exptl_crystal_size_min 0.12
_refine_diff_density_max 0.360
_refine_diff_density_min -0.252
_refine_diff_density_rms 0.051
_refine_ls_extinction_method none
_refine_ls_goodness_of_fit_ref 0.974
_refine_ls_hydrogen_treatment mixed
_refine_ls_matrix_type full
_refine_ls_number_parameters 742
_refine_ls_number_reflns 3921
_refine_ls_number_restraints 0
_refine_ls_restrained_S_all 0.974
_refine_ls_R_factor_all 0.0719
_refine_ls_R_factor_gt 0.0409
_refine_ls_shift/su_max 0.000
_refine_ls_shift/su_mean 0.000
_refine_ls_structure_factor_coef Fsqd
_refine_ls_weighting_details 'calc w=1/[\s^2^(Fo^2^)+(0.0404P)^2^+15.0259P] where P=(Fo^2^+2Fc^2^)/3'
_refine_ls_weighting_scheme calc
_refine_ls_wR_factor_gt 0.0835
_refine_ls_wR_factor_ref 0.0969
_reflns_number_gt 2874
_reflns_number_total 3921
_reflns_threshold_expression >2sigma(I)
_cod_data_source_file om400025h_si_001.cif
_cod_data_source_block wb25may12_0m
_cod_original_cell_volume 5447.5(13)
_cod_database_code 4080483

loop_
_symmetry_equiv_pos_as_xyz
'x, y, z'
'-x, y+1/2, -z+1/2'
'-x, -y, -z'
'x, -y-1/2, z-1/2'

loop_
_atom_site_label
_atom_site_type_symbol
_atom_site_fract_x
_atom_site_fract_y
_atom_site_fract_z
_atom_site_U_iso_or_equiv
_atom_site_adp_type
_atom_site_occupancy
_atom_site_symmetry_multiplicity
_atom_site_calc_flag
_atom_site_refinement_flags
B1 B 1.0601(7) 0.1612(4) 0.8233(5) 0.030(2) Uani 1 1 d .
C1 C 0.9214(6) 0.0988(5) 0.8599(5) 0.042(2) Uani 1 1 d .
C2 C 0.8329(6) 0.0902(4) 0.8957(5) 0.054(3) Uani 1 1 d .
H2 H 0.8543 0.0658 0.9423 0.065 Uiso 1 1 calc R
C3 C 0.7860(6) 0.1406(4) 0.9221(5) 0.071(3) Uani 1 1 d .
H3A H 0.8360 0.1626 0.9569 0.107 Uiso 1 1 calc R
H3B H 0.7315 0.1289 0.9497 0.107 Uiso 1 1 calc R
H3C H 0.7585 0.1643 0.8776 0.107 Uiso 1 1 calc R
C4 C 0.8585(6) -0.0035(4) 0.6326(5) 0.030(2) Uani 1 1 d .
C5 C 0.8200(6) -0.0264(3) 0.5626(6) 0.042(2) Uani 1 1 d .
H5 H 0.7786 -0.0596 0.5602 0.051 Uiso 1 1 calc R
C6 C 0.8405(6) -0.0021(4) 0.4951(5) 0.051(2) Uani 1 1 d .
H6 H 0.8142 -0.0190 0.4468 0.061 Uiso 1 1 calc R
C7 C 0.8979(7) 0.0456(4) 0.4973(6) 0.055(3) Uani 1 1 d .
H7 H 0.9099 0.0631 0.4507 0.066 Uiso 1 1 calc R
C8 C 0.9386(6) 0.0686(3) 0.5672(7) 0.048(2) Uani 1 1 d .
H8 H 0.9807 0.1014 0.5692 0.058 Uiso 1 1 calc R
C9 C 0.9186(6) 0.0444(4) 0.6344(5) 0.039(2) Uani 1 1 d .
H9 H 0.9465 0.0608 0.6827 0.047 Uiso 1 1 calc R
C10 C 0.9425(5) -0.0686(3) 0.7669(6) 0.030(2) Uani 1 1 d .
C11 C 1.0085(7) -0.0918(4) 0.7236(5) 0.047(2) Uani 1 1 d .
H11 H 0.9962 -0.0874 0.6691 0.056 Uiso 1 1 calc R
C12 C 1.0920(8) -0.1210(4) 0.7579(8) 0.064(3) Uani 1 1 d .
H12 H 1.1377 -0.1359 0.7269 0.077 Uiso 1 1 calc R
C13 C 1.1103(7) -0.1290(4) 0.8358(9) 0.067(3) Uani 1 1 d .
H13 H 1.1678 -0.1498 0.8589 0.081 Uiso 1 1 calc R
C14 C 1.0455(9) -0.1067(4) 0.8805(6) 0.062(3) Uani 1 1 d .
H14 H 1.0569 -0.1123 0.9348 0.075 Uiso 1 1 calc R
C15 C 0.9631(7) -0.0759(4) 0.8455(6) 0.048(2) Uani 1 1 d .
H15 H 0.9194 -0.0593 0.8767 0.057 Uiso 1 1 calc R
C16 C 0.5796(7) 0.0499(3) 0.7057(4) 0.033(2) Uani 1 1 d .
C17 C 0.6323(6) 0.0678(3) 0.6492(6) 0.041(2) Uani 1 1 d .
H17 H 0.7034 0.0709 0.6608 0.049 Uiso 1 1 calc R
C18 C 0.5843(10) 0.0813(4) 0.5764(6) 0.066(3) Uani 1 1 d .
H18 H 0.6218 0.0938 0.5381 0.080 Uiso 1 1 calc R
C19 C 0.4831(11) 0.0766(5) 0.5594(6) 0.093(4) Uani 1 1 d .
H19 H 0.4500 0.0845 0.5085 0.112 Uiso 1 1 calc R
C20 C 0.4273(8) 0.0602(5) 0.6155(8) 0.093(4) Uani 1 1 d .
H20 H 0.3561 0.0578 0.6038 0.112 Uiso 1 1 calc R
C21 C 0.4765(7) 0.0475(4) 0.6882(5) 0.064(3) Uani 1 1 d .
H21 H 0.4386 0.0368 0.7272 0.077 Uiso 1 1 calc R
C22 C 0.5798(5) 0.0742(4) 0.8625(5) 0.028(2) Uani 1 1 d .
C23 C 0.5660(5) 0.0536(3) 0.9335(5) 0.037(2) Uani 1 1 d .
H23 H 0.5843 0.0153 0.9475 0.044 Uiso 1 1 calc R
C24 C 0.5260(6) 0.0879(4) 0.9840(5) 0.045(2) Uani 1 1 d .
H24 H 0.5174 0.0735 1.0331 0.054 Uiso 1 1 calc R
C25 C 0.4983(5) 0.1432(4) 0.9640(5) 0.046(2) Uani 1 1 d .
H25 H 0.4701 0.1667 0.9993 0.055 Uiso 1 1 calc R
C26 C 0.5113(6) 0.1649(4) 0.8934(6) 0.052(2) Uani 1 1 d .
H26 H 0.4928 0.2032 0.8794 0.062 Uiso 1 1 calc R
C27 C 0.5515(6) 0.1300(4) 0.8437(5) 0.042(2) Uani 1 1 d .
H27 H 0.5602 0.1446 0.7947 0.050 Uiso 1 1 calc R
C28 C 0.6752(6) -0.0788(4) 0.8687(4) 0.032(2) Uani 1 1 d .
H28 H 0.7443 -0.0695 0.8958 0.039 Uiso 1 1 calc R
C29 C 0.6095(6) -0.0412(3) 0.8212(4) 0.0268(19) Uani 1 1 d .
C30 C 0.5189(6) -0.0715(4) 0.7954(4) 0.042(2) Uani 1 1 d .
H30 H 0.4584 -0.0559 0.7611 0.050 Uiso 1 1 calc R
C31 C 0.5296(7) -0.1274(4) 0.8253(5) 0.048(2) Uani 1 1 d .
H31 H 0.4787 -0.1588 0.8157 0.058 Uiso 1 1 calc R
C32 C 0.6257(8) -0.1313(4) 0.8701(5) 0.044(2) Uani 1 1 d .
H32 H 0.6548 -0.1665 0.8975 0.052 Uiso 1 1 calc R
C33 C 0.7448(6) -0.0894(3) 0.6958(4) 0.029(2) Uani 1 1 d .
C34 C 0.7589(6) -0.1466(4) 0.7228(4) 0.034(2) Uani 1 1 d .
H34 H 0.8201 -0.1622 0.7563 0.041 Uiso 1 1 calc R
C35 C 0.6698(7) -0.1776(3) 0.6943(4) 0.036(2) Uani 1 1 d .
H35 H 0.6570 -0.2188 0.7053 0.043 Uiso 1 1 calc R
C36 C 0.6022(6) -0.1406(4) 0.6511(4) 0.038(2) Uani 1 1 d .
H36 H 0.5328 -0.1510 0.6256 0.046 Uiso 1 1 calc R
C37 C 0.6456(6) -0.0854(3) 0.6507(4) 0.034(2) Uani 1 1 d .
H37 H 0.6142 -0.0507 0.6235 0.041 Uiso 1 1 calc R
C38 C 1.1098(7) 0.2138(3) 0.8758(4) 0.0216(19) Uani 1 1 d .
C39 C 1.0542(7) 0.2596(4) 0.8920(5) 0.033(2) Uani 1 1 d .
C40 C 1.0906(10) 0.3041(4) 0.9386(6) 0.040(2) Uani 1 1 d .
C41 C 1.1902(11) 0.3050(5) 0.9708(5) 0.046(2) Uani 1 1 d .
C42 C 1.2492(7) 0.2617(5) 0.9542(5) 0.038(2) Uani 1 1 d .
C43 C 1.2090(9) 0.2183(4) 0.9078(5) 0.035(2) Uani 1 1 d .
C44 C 1.1301(5) 0.1044(3) 0.8261(6) 0.0223(19) Uani 1 1 d .
C45 C 1.1599(6) 0.0759(4) 0.8947(5) 0.029(2) Uani 1 1 d .
C46 C 1.2156(6) 0.0270(4) 0.9034(6) 0.036(2) Uani 1 1 d .
C47 C 1.2470(6) 0.0038(4) 0.8402(7) 0.035(2) Uani 1 1 d .
C48 C 1.2196(6) 0.0288(4) 0.7708(6) 0.033(2) Uani 1 1 d .
C49 C 1.1643(6) 0.0780(4) 0.7650(5) 0.026(2) Uani 1 1 d .
C50 C 1.0230(8) 0.1865(3) 0.7374(5) 0.033(2) Uani 1 1 d .
C51 C 1.0887(9) 0.2154(4) 0.7007(6) 0.043(2) Uani 1 1 d .
C52 C 1.0636(12) 0.2432(4) 0.6313(8) 0.066(3) Uani 1 1 d .
C53 C 0.9634(14) 0.2413(5) 0.5952(6) 0.066(3) Uani 1 1 d .
C54 C 0.8980(10) 0.2122(6) 0.6294(8) 0.075(3) Uani 1 1 d .
C55 C 0.9248(9) 0.1867(4) 0.6976(7) 0.046(3) Uani 1 1 d .
C56 C 0.558(2) 0.7100(10) 0.8374(13) 0.35(3) Uani 1 1 d .
H56A H 0.5709 0.6850 0.7952 0.527 Uiso 1 1 calc R
H56B H 0.5768 0.6900 0.8868 0.527 Uiso 1 1 calc R
H56C H 0.5984 0.7450 0.8375 0.527 Uiso 1 1 calc R
C57 C 0.434(3) 0.7274(11) 0.8250(13) 0.40(3) Uani 1 1 d .
H57A H 0.3907 0.6931 0.8250 0.482 Uiso 1 1 calc R
H57B H 0.4188 0.7549 0.8646 0.482 Uiso 1 1 calc R
C58 C 0.3150(16) 0.7697(9) 0.7291(13) 0.197(12) Uani 1 1 d .
H58A H 0.2705 0.7357 0.7254 0.236 Uiso 1 1 calc R
H58B H 0.2941 0.7967 0.7671 0.236 Uiso 1 1 calc R
C59 C 0.3092(12) 0.7983(7) 0.6507(12) 0.198(9) Uani 1 1 d .
H59A H 0.3479 0.8340 0.6563 0.297 Uiso 1 1 calc R
H59B H 0.2388 0.8068 0.6299 0.297 Uiso 1 1 calc R
H59C H 0.3370 0.7726 0.6154 0.297 Uiso 1 1 calc R
F1 F 0.9557(4) 0.26160(17) 0.8612(2) 0.0480(12) Uani 1 1 d .
F2 F 1.0284(4) 0.3463(2) 0.9534(2) 0.0625(14) Uani 1 1 d .
F3 F 1.2247(4) 0.3489(2) 1.0180(3) 0.0696(15) Uani 1 1 d .
F4 F 1.3478(4) 0.26366(18) 0.9856(2) 0.0590(13) Uani 1 1 d .
F5 F 1.2777(3) 0.17844(19) 0.8962(2) 0.0462(12) Uani 1 1 d .
F6 F 1.1312(3) 0.09791(17) 0.9596(2) 0.0446(12) Uani 1 1 d .
F7 F 1.2378(3) 0.00283(18) 0.9744(3) 0.0574(13) Uani 1 1 d .
F8 F 1.3016(3) -0.0445(2) 0.8494(2) 0.0567(13) Uani 1 1 d .
F9 F 1.2493(3) 0.00444(17) 0.7089(3) 0.0475(12) Uani 1 1 d .
F10 F 1.1430(3) 0.09916(17) 0.6929(3) 0.0377(11) Uani 1 1 d .
F11 F 1.1872(4) 0.21698(17) 0.7328(2) 0.0517(13) Uani 1 1 d .
F12 F 1.1336(5) 0.2717(2) 0.6009(3) 0.0898(19) Uani 1 1 d .
F13 F 0.9408(5) 0.2677(2) 0.5269(3) 0.119(3) Uani 1 1 d .
F14 F 0.8003(5) 0.2100(3) 0.5921(3) 0.113(2) Uani 1 1 d .
F15 F 0.8500(4) 0.1589(2) 0.7255(3) 0.0672(15) Uani 1 1 d .
Fe1 Fe 0.63859(8) -0.10914(5) 0.75983(6) 0.0361(4) Uani 1 1 d .
Ni1 Ni 0.80268(7) 0.03739(4) 0.80679(5) 0.0326(3) Uani 1 1 d .
O1 O 0.9428(3) 0.0543(2) 0.8238(3) 0.0428(15) Uani 1 1 d .
O2 O 0.9684(4) 0.1467(2) 0.8612(3) 0.0339(14) Uani 1 1 d .
O3 O 0.4249(11) 0.7519(4) 0.7537(7) 0.169(5) Uani 1 1 d .
P1 P 0.83068(14) -0.03092(8) 0.72338(11) 0.0320(6) Uani 1 1 d .
P2 P 0.64347(14) 0.03097(9) 0.80008(11) 0.0320(6) Uani 1 1 d .

loop_
_atom_site_aniso_label
_atom_site_aniso_U_11
_atom_site_aniso_U_22
_atom_site_aniso_U_33
_atom_site_aniso_U_23
_atom_site_aniso_U_13
_atom_site_aniso_U_12
B1 0.032(7) 0.034(7) 0.025(7) -0.003(6) 0.008(6) 0.004(6)
C1 0.011(6) 0.066(8) 0.049(6) -0.020(6) 0.007(5) -0.004(6)
C2 0.031(6) 0.063(7) 0.066(7) -0.033(5) 0.005(5) -0.003(5)
C3 0.050(6) 0.096(8) 0.072(7) -0.033(6) 0.021(5) -0.032(6)
C4 0.027(5) 0.035(6) 0.032(7) -0.010(5) 0.015(4) -0.011(4)
C5 0.046(6) 0.049(6) 0.036(6) -0.004(6) 0.016(5) -0.024(5)
C6 0.051(6) 0.071(7) 0.031(7) -0.012(6) 0.011(5) -0.033(6)
C7 0.067(7) 0.065(8) 0.041(8) -0.002(6) 0.031(6) -0.022(6)
C8 0.066(7) 0.040(6) 0.047(7) -0.008(7) 0.033(6) -0.023(5)
C9 0.049(6) 0.045(6) 0.028(6) -0.012(5) 0.017(5) -0.013(5)
C10 0.017(5) 0.025(5) 0.048(7) -0.011(5) 0.007(5) -0.006(4)
C11 0.028(6) 0.060(6) 0.055(6) -0.012(5) 0.013(6) 0.004(5)
C12 0.040(8) 0.073(8) 0.083(10) -0.012(7) 0.016(7) 0.009(6)
C13 0.043(8) 0.050(7) 0.107(11) -0.003(7) 0.006(8) 0.000(5)
C14 0.061(8) 0.056(7) 0.062(7) 0.019(6) -0.016(7) -0.006(6)
C15 0.052(7) 0.049(6) 0.042(8) -0.013(5) 0.010(6) -0.007(6)
C16 0.032(6) 0.043(5) 0.025(6) 0.001(4) 0.006(5) -0.017(4)
C17 0.045(6) 0.047(6) 0.033(7) 0.004(5) 0.013(6) -0.005(5)
C18 0.107(11) 0.073(7) 0.020(8) 0.012(5) 0.015(7) -0.008(7)
C19 0.112(12) 0.111(9) 0.041(8) 0.015(6) -0.037(9) -0.032(8)
C20 0.063(8) 0.136(10) 0.071(9) 0.034(8) -0.022(8) -0.049(7)
C21 0.041(8) 0.113(8) 0.029(7) 0.027(6) -0.022(5) -0.028(6)
C22 0.018(5) 0.046(7) 0.020(6) 0.002(5) 0.005(4) 0.003(4)
C23 0.040(6) 0.045(6) 0.028(6) -0.011(6) 0.016(4) 0.007(4)
C24 0.056(6) 0.041(7) 0.039(6) 0.016(6) 0.016(5) 0.013(5)
C25 0.035(6) 0.066(8) 0.042(7) -0.004(5) 0.021(5) 0.011(5)
C26 0.050(6) 0.046(6) 0.065(8) 0.009(7) 0.027(6) 0.026(5)
C27 0.039(6) 0.054(7) 0.031(6) 0.019(6) 0.004(5) 0.011(5)
C28 0.036(6) 0.044(6) 0.016(5) -0.002(5) 0.002(4) -0.006(6)
C29 0.015(5) 0.045(6) 0.022(5) -0.007(5) 0.011(4) -0.017(5)
C30 0.029(6) 0.057(7) 0.043(6) -0.008(5) 0.016(5) -0.014(5)
C31 0.049(8) 0.061(8) 0.043(6) -0.018(5) 0.030(6) -0.030(5)
C32 0.065(8) 0.040(7) 0.034(6) -0.007(5) 0.029(6) -0.014(6)
C33 0.042(7) 0.034(6) 0.014(5) -0.001(4) 0.013(5) -0.009(4)
C34 0.032(6) 0.047(7) 0.027(5) -0.011(5) 0.016(4) -0.012(5)
C35 0.040(6) 0.036(5) 0.035(6) -0.007(5) 0.016(5) -0.005(6)
C36 0.036(6) 0.044(6) 0.035(6) -0.020(5) 0.009(5) -0.022(6)
C37 0.038(6) 0.044(7) 0.018(5) -0.007(4) 0.002(5) -0.001(5)
C38 0.015(6) 0.028(7) 0.020(5) 0.000(4) -0.003(5) 0.002(5)
C39 0.046(8) 0.023(7) 0.032(6) 0.002(5) 0.008(6) 0.010(7)
C40 0.077(10) 0.013(7) 0.035(6) 0.000(6) 0.028(7) 0.018(7)
C41 0.077(10) 0.034(8) 0.022(6) -0.002(6) -0.002(7) -0.016(8)
C42 0.033(8) 0.042(7) 0.036(6) 0.013(6) -0.001(6) 0.005(7)
C43 0.058(10) 0.015(6) 0.033(6) -0.011(5) 0.013(6) -0.002(7)
C44 0.017(5) 0.030(6) 0.019(6) -0.009(6) 0.000(5) -0.004(4)
C45 0.026(5) 0.047(7) 0.015(7) -0.009(6) 0.010(5) -0.001(5)
C46 0.034(6) 0.034(7) 0.037(8) 0.013(7) -0.003(5) 0.013(5)
C47 0.025(6) 0.025(6) 0.056(8) -0.014(7) 0.011(6) 0.010(5)
C48 0.034(6) 0.047(8) 0.018(7) 0.007(6) 0.004(5) -0.004(6)
C49 0.018(5) 0.023(6) 0.034(8) 0.012(6) 0.001(5) 0.001(5)
C50 0.029(7) 0.036(6) 0.029(7) -0.013(5) -0.011(7) 0.019(5)
C51 0.067(9) 0.035(6) 0.029(8) -0.008(6) 0.010(8) -0.002(6)
C52 0.136(14) 0.033(7) 0.038(9) 0.002(7) 0.040(10) 0.015(8)
C53 0.113(13) 0.058(8) 0.025(9) 0.012(7) 0.001(9) 0.048(8)
C54 0.092(12) 0.085(9) 0.043(11) -0.015(8) -0.009(10) 0.042(9)
C55 0.066(11) 0.049(6) 0.024(7) 0.003(6) 0.008(7) 0.013(6)
C56 0.74(7) 0.108(15) 0.123(17) 0.005(12) -0.18(3) -0.10(3)
C57 0.94(10) 0.19(3) 0.080(17) 0.011(15) 0.11(3) -0.30(5)
C58 0.158(18) 0.18(2) 0.29(3) -0.14(2) 0.16(2) -0.113(16)
C59 0.089(12) 0.190(18) 0.32(3) -0.071(19) 0.064(16) -0.032(11)
F1 0.052(4) 0.049(3) 0.042(3) -0.004(2) 0.006(3) 0.025(3)
F2 0.103(4) 0.039(3) 0.047(3) -0.008(3) 0.018(3) 0.021(3)
F3 0.123(5) 0.036(3) 0.042(3) -0.010(3) -0.010(3) -0.014(3)
F4 0.060(4) 0.053(3) 0.056(3) -0.002(3) -0.014(3) -0.020(3)
F5 0.028(3) 0.047(3) 0.061(3) -0.013(3) -0.001(2) -0.005(3)
F6 0.051(3) 0.056(3) 0.028(3) -0.001(2) 0.009(2) 0.009(2)
F7 0.067(4) 0.059(3) 0.044(3) 0.013(3) 0.002(3) 0.020(3)
F8 0.052(3) 0.049(3) 0.069(3) 0.001(3) 0.010(3) 0.019(3)
F9 0.045(3) 0.056(3) 0.046(3) -0.008(3) 0.022(2) 0.012(2)
F10 0.044(3) 0.042(3) 0.031(3) 0.002(3) 0.016(2) 0.008(2)
F11 0.071(4) 0.050(3) 0.038(3) -0.005(2) 0.021(3) -0.022(3)
F12 0.191(6) 0.043(3) 0.044(4) 0.005(3) 0.046(4) 0.008(4)
F13 0.215(7) 0.103(5) 0.036(4) 0.018(4) 0.010(4) 0.099(5)
F14 0.091(5) 0.174(6) 0.061(4) -0.011(4) -0.025(4) 0.079(4)
F15 0.042(3) 0.100(4) 0.054(4) -0.014(3) -0.010(3) 0.021(3)
Fe1 0.0387(8) 0.0455(8) 0.0268(7) -0.0071(6) 0.0134(6) -0.0143(6)
Ni1 0.0261(6) 0.0421(7) 0.0310(7) -0.0116(5) 0.0087(5) -0.0077(5)
O1 0.027(3) 0.053(4) 0.051(4) -0.023(3) 0.013(3) -0.009(3)
O2 0.023(4) 0.045(4) 0.035(3) -0.017(3) 0.007(3) -0.001(3)
O3 0.258(13) 0.100(7) 0.176(11) -0.077(7) 0.117(10) -0.098(8)
P1 0.0306(13) 0.0385(14) 0.0291(14) -0.0060(11) 0.0115(11) -0.0095(11)
P2 0.0276(13) 0.0473(15) 0.0217(13) -0.0039(11) 0.0059(10) -0.0045(11)

loop_
_atom_type_symbol
_atom_type_description
_atom_type_scat_dispersion_real
_atom_type_scat_dispersion_imag
_atom_type_scat_source
C C 0.0033 0.0016 'International Tables Vol C Tables 4.2.6.8 and 6.1.1.4'
H H 0.0000 0.0000 'International Tables Vol C Tables 4.2.6.8 and 6.1.1.4'
B B 0.0013 0.0007 'International Tables Vol C Tables 4.2.6.8 and 6.1.1.4'
O O 0.0106 0.0060 'International Tables Vol C Tables 4.2.6.8 and 6.1.1.4'
F F 0.0171 0.0103 'International Tables Vol C Tables 4.2.6.8 and 6.1.1.4'
P P 0.1023 0.0942 'International Tables Vol C Tables 4.2.6.8 and 6.1.1.4'
Fe Fe 0.3463 0.8444 'International Tables Vol C Tables 4.2.6.8 and 6.1.1.4'
Ni Ni 0.3393 1.1124 'International Tables Vol C Tables 4.2.6.8 and 6.1.1.4'

loop_
_geom_angle_atom_site_label_1
_geom_angle_atom_site_label_2
_geom_angle_atom_site_label_3
_geom_angle
O2 B1 C38 102.1(6)
O2 B1 C50 109.5(7)
C38 B1 C50 107.0(6)
O2 B1 C44 108.2(6)
C38 B1 C44 114.7(7)
C50 B1 C44 114.7(7)
O1 C1 O2 124.7(7)
O1 C1 C2 111.8(8)
O2 C1 C2 123.4(8)
C1 C2 C3 117.3(8)
C1 C2 Ni1 79.9(5)
C3 C2 Ni1 135.5(6)
C1 C2 H2 106.6
C3 C2 H2 106.6
Ni1 C2 H2 106.6
C2 C3 H3A 109.5
C2 C3 H3B 109.5
H3A C3 H3B 109.5
C2 C3 H3C 109.5
H3A C3 H3C 109.5
H3B C3 H3C 109.5
C5 C4 C9 118.4(7)
C5 C4 P1 123.4(7)
C9 C4 P1 118.1(7)
C4 C5 C6 120.7(7)
C4 C5 H5 119.6
C6 C5 H5 119.6
C7 C6 C5 120.4(7)
C7 C6 H6 119.8
C5 C6 H6 119.8
C6 C7 C8 119.6(8)
C6 C7 H7 120.2
C8 C7 H7 120.2
C9 C8 C7 120.1(7)
C9 C8 H8 120.0
C7 C8 H8 120.0
C8 C9 C4 120.7(7)
C8 C9 H9 119.6
C4 C9 H9 119.6
C11 C10 C15 117.6(7)
C11 C10 P1 122.0(8)
C15 C10 P1 120.4(7)
C10 C11 C12 121.0(8)
C10 C11 H11 119.5
C12 C11 H11 119.5
C13 C12 C11 120.7(9)
C13 C12 H12 119.6
C11 C12 H12 119.6
C14 C13 C12 119.6(9)
C14 C13 H13 120.2
C12 C13 H13 120.2
C13 C14 C15 119.0(9)
C13 C14 H14 120.5
C15 C14 H14 120.5
C10 C15 C14 122.0(8)
C10 C15 H15 119.0
C14 C15 H15 119.0
C21 C16 C17 118.2(7)
C21 C16 P2 120.9(7)
C17 C16 P2 120.9(7)
C18 C17 C16 121.3(8)
C18 C17 H17 119.4
C16 C17 H17 119.4
C19 C18 C17 119.7(9)
C19 C18 H18 120.2
C17 C18 H18 120.2
C18 C19 C20 120.6(9)
C18 C19 H19 119.7
C20 C19 H19 119.7
C21 C20 C19 118.9(9)
C21 C20 H20 120.6
C19 C20 H20 120.6
C16 C21 C20 121.3(8)
C16 C21 H21 119.4
C20 C21 H21 119.4
C23 C22 C27 118.2(7)
C23 C22 P2 120.1(7)
C27 C22 P2 121.5(7)
C24 C23 C22 120.4(7)
C24 C23 H23 119.8
C22 C23 H23 119.8
C25 C24 C23 120.4(7)
C25 C24 H24 119.8
C23 C24 H24 119.8
C24 C25 C26 120.4(7)
C24 C25 H25 119.8
C26 C25 H25 119.8
C27 C26 C25 118.5(7)
C27 C26 H26 120.8
C25 C26 H26 120.8
C26 C27 C22 122.2(7)
C26 C27 H27 118.9
C22 C27 H27 118.9
C32 C28 C29 107.4(7)
C32 C28 Fe1 70.4(4)
C29 C28 Fe1 68.2(4)
C32 C28 H28 126.3
C29 C28 H28 126.3
Fe1 C28 H28 126.3
C28 C29 C30 107.6(7)
C28 C29 P2 123.0(6)
C30 C29 P2 129.4(7)
C28 C29 Fe1 70.5(4)
C30 C29 Fe1 70.4(4)
P2 C29 Fe1 123.7(3)
C31 C30 C29 108.2(7)
C31 C30 Fe1 70.9(5)
C29 C30 Fe1 68.1(4)
C31 C30 H30 125.9
C29 C30 H30 125.9
Fe1 C30 H30 125.9
C32 C31 C30 107.4(7)
C32 C31 Fe1 69.4(4)
C30 C31 Fe1 68.7(4)
C32 C31 H31 126.3
C30 C31 H31 126.3
Fe1 C31 H31 126.3
C28 C32 C31 109.4(8)
C28 C32 Fe1 69.3(4)
C31 C32 Fe1 70.4(5)
C28 C32 H32 125.3
C31 C32 H32 125.3
Fe1 C32 H32 125.3
C34 C33 C37 107.8(6)
C34 C33 P1 125.1(7)
C37 C33 P1 126.7(7)
C34 C33 Fe1 70.5(4)
C37 C33 Fe1 69.0(4)
P1 C33 Fe1 120.5(3)
C35 C34 C33 107.5(7)
C35 C34 Fe1 70.1(4)
C33 C34 Fe1 68.4(4)
C35 C34 H34 126.3
C33 C34 H34 126.3
Fe1 C34 H34 126.3
C36 C35 C34 108.6(7)
C36 C35 Fe1 69.2(4)
C34 C35 Fe1 69.2(4)
C36 C35 H35 125.7
C34 C35 H35 125.7
Fe1 C35 H35 125.7
C35 C36 C37 109.5(7)
C35 C36 Fe1 71.0(4)
C37 C36 Fe1 68.8(4)
C35 C36 H36 125.2
C37 C36 H36 125.2
Fe1 C36 H36 125.2
C36 C37 C33 106.7(7)
C36 C37 Fe1 70.2(4)
C33 C37 Fe1 69.0(4)
C36 C37 H37 126.7
C33 C37 H37 126.7
Fe1 C37 H37 126.7
C39 C38 C43 112.8(7)
C39 C38 B1 121.6(9)
C43 C38 B1 125.5(8)
C38 C39 F1 118.8(9)
C38 C39 C40 124.5(8)
F1 C39 C40 116.7(10)
F2 C40 C41 120.5(12)
F2 C40 C39 119.9(11)
C41 C40 C39 119.6(8)
C42 C41 F3 122.9(12)
C42 C41 C40 118.2(9)
F3 C41 C40 118.8(12)
C41 C42 F4 117.5(11)
C41 C42 C43 119.8(8)
F4 C42 C43 122.7(11)
F5 C43 C42 112.8(10)
F5 C43 C38 122.3(9)
C42 C43 C38 124.9(8)
C49 C44 C45 112.1(7)
C49 C44 B1 127.3(8)
C45 C44 B1 120.5(8)
C46 C45 F6 116.6(9)
C46 C45 C44 125.6(7)
F6 C45 C44 117.8(9)
C45 C46 F7 119.2(10)
C45 C46 C47 118.7(8)
F7 C46 C47 122.1(10)
F8 C47 C46 118.2(10)
F8 C47 C48 122.5(10)
C46 C47 C48 119.2(8)
F9 C48 C47 118.3(10)
F9 C48 C49 121.7(9)
C47 C48 C49 120.0(8)
F10 C49 C48 114.3(9)
F10 C49 C44 121.3(9)
C48 C49 C44 124.4(8)
C51 C50 C55 113.6(9)
C51 C50 B1 119.7(9)
C55 C50 B1 126.4(10)
C50 C51 F11 119.1(10)
C50 C51 C52 124.7(10)
F11 C51 C52 116.1(12)
F12 C52 C51 120.0(14)
F12 C52 C53 121.9(14)
C51 C52 C53 118.0(11)
C54 C53 F13 124.5(15)
C54 C53 C52 118.3(11)
F13 C53 C52 117.2(15)
C53 C54 C55 122.0(12)
C53 C54 F14 117.2(15)
C55 C54 F14 120.8(15)
C54 C55 F15 115.3(13)
C54 C55 C50 123.4(10)
F15 C55 C50 121.3(11)
C57 C56 H56A 109.5
C57 C56 H56B 109.5
H56A C56 H56B 109.5
C57 C56 H56C 109.5
H56A C56 H56C 109.5
H56B C56 H56C 109.5
O3 C57 C56 99(3)
O3 C57 H57A 111.9
C56 C57 H57A 111.9
O3 C57 H57B 111.9
C56 C57 H57B 111.9
H57A C57 H57B 109.6
C59 C58 O3 106.3(14)
C59 C58 H58A 110.5
O3 C58 H58A 110.5
C59 C58 H58B 110.5
O3 C58 H58B 110.5
H58A C58 H58B 108.7
C58 C59 H59A 109.5
C58 C59 H59B 109.5
H59A C59 H59B 109.5
C58 C59 H59C 109.5
H59A C59 H59C 109.5
H59B C59 H59C 109.5
C29 Fe1 C33 109.8(3)
C29 Fe1 C37 109.8(3)
C33 Fe1 C37 42.1(3)
C29 Fe1 C30 41.5(3)
C33 Fe1 C30 138.4(4)
C37 Fe1 C30 109.6(3)
C29 Fe1 C28 41.4(3)
C33 Fe1 C28 111.1(3)
C37 Fe1 C28 139.6(4)
C30 Fe1 C28 69.0(3)
C29 Fe1 C36 139.3(4)
C33 Fe1 C36 69.2(3)
C37 Fe1 C36 41.0(3)
C30 Fe1 C36 111.3(3)
C28 Fe1 C36 179.3(4)
C29 Fe1 C32 68.6(3)
C33 Fe1 C32 140.0(4)
C37 Fe1 C32 177.5(4)
C30 Fe1 C32 67.9(3)
C28 Fe1 C32 40.3(3)
C36 Fe1 C32 139.1(4)
C29 Fe1 C34 138.6(3)
C33 Fe1 C34 41.1(3)
C37 Fe1 C34 69.7(3)
C30 Fe1 C34 179.3(4)
C28 Fe1 C34 111.4(3)
C36 Fe1 C34 68.3(3)
C32 Fe1 C34 112.8(3)
C29 Fe1 C31 69.0(3)
C33 Fe1 C31 178.7(4)
C37 Fe1 C31 137.6(4)
C30 Fe1 C31 40.4(3)
C28 Fe1 C31 68.4(3)
C36 Fe1 C31 111.4(3)
C32 Fe1 C31 40.3(3)
C34 Fe1 C31 140.2(4)
C29 Fe1 C35 178.4(3)
C33 Fe1 C35 68.7(3)
C37 Fe1 C35 68.6(3)
C30 Fe1 C35 139.2(4)
C28 Fe1 C35 139.6(4)
C36 Fe1 C35 39.8(3)
C32 Fe1 C35 113.0(3)
C34 Fe1 C35 40.7(3)
C31 Fe1 C35 112.5(3)
O1 Ni1 C2 71.0(3)
O1 Ni1 P2 170.12(19)
C2 Ni1 P2 99.5(3)
O1 Ni1 P1 89.03(19)
C2 Ni1 P1 157.6(3)
P2 Ni1 P1 100.80(8)
C1 O1 Ni1 87.1(5)
C1 O2 B1 127.9(6)
C57 O3 C58 108(2)
C4 P1 C33 104.2(4)
C4 P1 C10 105.5(4)
C33 P1 C10 101.6(4)
C4 P1 Ni1 113.8(3)
C33 P1 Ni1 123.1(2)
C10 P1 Ni1 106.7(3)
C29 P2 C16 108.7(4)
C29 P2 C22 103.7(4)
C16 P2 C22 102.6(4)
C29 P2 Ni1 110.0(3)
C16 P2 Ni1 111.3(3)
C22 P2 Ni1 119.9(2)

loop_
_geom_bond_atom_site_label_1
_geom_bond_atom_site_label_2
_geom_bond_distance
B1 O2 1.533(9)
B1 C38 1.615(11)
B1 C50 1.621(11)
B1 C44 1.623(11)
C1 O1 1.274(9)
C1 O2 1.283(9)
C1 C2 1.449(10)
C2 C3 1.445(10)
C2 Ni1 1.979(8)
C2 H2 1.0000
C3 H3A 0.9800
C3 H3B 0.9800
C3 H3C 0.9800
C4 C5 1.365(9)
C4 C9 1.377(9)
C4 P1 1.810(7)
C5 C6 1.380(10)
C5 H5 0.9500
C6 C7 1.354(10)
C6 H6 0.9500
C7 C8 1.369(10)
C7 H7 0.9500
C8 C9 1.373(9)
C8 H8 0.9500
C9 H9 0.9500
C10 C11 1.369(9)
C10 C15 1.372(10)
C10 P1 1.806(8)
C11 C12 1.370(11)
C11 H11 0.9500
C12 C13 1.362(11)
C12 H12 0.9500
C13 C14 1.367(11)
C13 H13 0.9500
C14 C15 1.381(11)
C14 H14 0.9500
C15 H15 0.9500
C16 C21 1.376(10)
C16 C17 1.373(9)
C16 P2 1.794(8)
C17 C18 1.373(11)
C17 H17 0.9500
C18 C19 1.352(12)
C18 H18 0.9500
C19 C20 1.384(13)
C19 H19 0.9500
C20 C21 1.372(11)
C20 H20 0.9500
C21 H21 0.9500
C22 C23 1.375(9)
C22 C27 1.383(10)
C22 P2 1.803(7)
C23 C24 1.367(9)
C23 H23 0.9500
C24 C25 1.374(10)
C24 H24 0.9500
C25 C26 1.375(10)
C25 H25 0.9500
C26 C27 1.366(10)
C26 H26 0.9500
C27 H27 0.9500
C28 C32 1.398(9)
C28 C29 1.418(9)
C28 Fe1 2.022(7)
C28 H28 1.0000
C29 C30 1.421(9)
C29 P2 1.800(8)
C29 Fe1 1.992(7)
C30 C31 1.405(10)
C30 Fe1 2.022(7)
C30 H30 1.0000
C31 C32 1.406(10)
C31 Fe1 2.050(7)
C31 H31 1.0000
C32 Fe1 2.036(7)
C32 H32 1.0000
C33 C34 1.422(9)
C33 C37 1.442(9)
C33 P1 1.804(7)
C33 Fe1 2.010(7)
C34 C35 1.422(9)
C34 Fe1 2.039(7)
C34 H34 1.0000
C35 C36 1.389(9)
C35 Fe1 2.051(7)
C35 H35 1.0000
C36 C37 1.415(9)
C36 Fe1 2.029(7)
C36 H36 1.0000
C37 Fe1 2.010(7)
C37 H37 1.0000
C38 C39 1.362(10)
C38 C43 1.368(10)
C39 F1 1.352(9)
C39 C40 1.363(10)
C40 F2 1.346(8)
C40 C41 1.370(11)
C41 C42 1.346(11)
C41 F3 1.352(9)
C42 F4 1.355(9)
C42 C43 1.358(10)
C43 F5 1.351(8)
C44 C49 1.379(9)
C44 C45 1.377(9)
C45 C46 1.362(10)
C45 F6 1.361(8)
C46 F7 1.355(8)
C46 C47 1.360(10)
C47 F8 1.343(8)
C47 C48 1.347(10)
C48 F9 1.342(8)
C48 C49 1.364(10)
C49 F10 1.345(8)
C50 C51 1.356(10)
C50 C55 1.394(11)
C51 F11 1.356(10)
C51 C52 1.373(12)
C52 F12 1.334(11)
C52 C53 1.398(13)
C53 C54 1.331(13)
C53 F13 1.337(11)
C54 C55 1.333(13)
C54 F14 1.374(11)
C55 F15 1.355(9)
C56 C57 1.70(5)
C56 H56A 0.9800
C56 H56B 0.9800
C56 H56C 0.9800
C57 O3 1.36(2)
C57 H57A 0.9900
C57 H57B 0.9900
C58 C59 1.52(2)
C58 O3 1.53(2)
C58 H58A 0.9900
C58 H58B 0.9900
C59 H59A 0.9800
C59 H59B 0.9800
C59 H59C 0.9800
Ni1 O1 1.906(5)
Ni1 P2 2.135(2)
Ni1 P1 2.237(2)
